data_1554940
loop_
_publ_author_name
'Rabasa-Alca\~niz, Fernando'
'Hammerl, Daniel'
'S\'anchez-Merino, Anabel'
'Tejero, Tom\'as'
'Merino, Pedro'
'Fustero, Santos'
'del Pozo, Carlos'

_publ_section_title
;
 Asymmetric synthesis of polycyclic 3-fluoroalkylproline derivatives by
 intramolecular azomethine ylide cycloaddition
;
_journal_issue 16
_journal_name_full 'Organic Chemistry Frontiers'
_journal_page_first 2916
_journal_paper_doi 10.1039/C9QO00525K
_journal_volume 6
_journal_year 2019
_chemical_absolute_configuration ad
_chemical_formula_moiety 'C22 H18 F3 N O3'
_chemical_formula_sum 'C22 H18 F3 N O3'
_chemical_formula_weight 401.37
_space_group_IT_number 19
_space_group_name_Hall 'P 2ac 2ab'
_space_group_name_H-M_alt 'P 21 21 21'
_symmetry_cell_setting orthorhombic
_symmetry_Int_Tables_number 19
_symmetry_space_group_name_Hall 'P 2ac 2ab'
_symmetry_space_group_name_H-M 'P 21 21 21'
_atom_sites_solution_hydrogens geom
_atom_sites_solution_primary dual
_audit_creation_date 2019-01-11T15:08:15-00:00
_audit_creation_method 'WinGX routine CIF_UPDATE'
_audit_update_record
;
2019-02-25 deposited with the CCDC.	2019-07-02 downloaded from the CCDC.
;
_cell_angle_alpha 90
_cell_angle_beta 90
_cell_angle_gamma 90
_cell_formula_units_Z 4
_cell_length_a 9.69927(9)
_cell_length_b 10.83500(9)
_cell_length_c 16.94975(13)
_cell_measurement_reflns_used 8562
_cell_measurement_temperature 150.00(10)
_cell_measurement_theta_max 74.122
_cell_measurement_theta_min 4.077
_cell_volume 1781.28(3)
_computing_cell_refinement 'CrysAlisPro 1.171.39.46 (Rigaku OD, 2018)'
_computing_data_collection 'CrysAlisPro 1.171.39.46 (Rigaku OD, 2018)'
_computing_data_reduction 'CrysAlisPro 1.171.39.46 (Rigaku OD, 2018)'
_computing_molecular_graphics 'Olex2 (Dolomanov et al., 2009)'
_computing_publication_material 'Olex2 (Dolomanov et al., 2009)'
_computing_structure_refinement 'ShelXL (Sheldrick, 2015)'
_computing_structure_solution 'ShelXT (Sheldrick, 2015)'
_diffrn_ambient_temperature 150.00(10)
_diffrn_detector 'CCD plate'
_diffrn_detector_area_resol_mean 5.2012
_diffrn_detector_type Atlas
_diffrn_measured_fraction_theta_full 0.995
_diffrn_measured_fraction_theta_max 0.993
_diffrn_measurement_details
;
List of Runs (angles in degrees, time in seconds):

  # Type    Start    End  Width  t~exp~   \w     \q     \k     \f   Frames
#--------------------------------------------------------------------------
  1  \w   -115.00 -29.00   0.50    1.00    --  -42.38 -38.00  90.00  172
  2  \w    -94.00  -2.00   0.50    1.00    --  -42.38 125.00  30.00  184
  3  \w     40.00  66.00   0.50    1.00    --  107.93-125.00  90.00   52
  4  \w     34.00  68.00   0.50    1.00    --  107.93 -30.00 -60.00   68
  5  \w     40.00  71.00   0.50    1.00    --  107.93 -45.00-120.00   62
  6  \w     35.00  60.00   0.50    1.00    --  107.93 -45.00 120.00   50
  7  \w     46.00 106.00   0.50    1.00    --  107.93-125.00-180.00  120
  8  \w     82.00 118.00   0.50    1.00    --  107.93-125.00  90.00   72
  9  \w     37.00  63.00   0.50    1.00    --  107.93 -45.00 -30.00   52
 10  \w     40.00  66.00   0.50    1.00    --  107.93 -30.00 -90.00   52
 11  \w     93.00 158.00   0.50    1.00    --  107.93 125.00 -60.00  130
 12  \w     48.00 131.00   0.50    1.00    --  107.93 -61.00   0.00  166
 13  \w     35.00  60.00   0.50    1.00    --  107.93 -45.00 -90.00   50
 14  \w   -119.00 -10.00   0.50    1.00    --  -42.38 -77.00   0.00  218
 15  \w   -116.00 -14.00   0.50    1.00    --  -42.38 -57.00-150.00  204
 16  \w    -30.00  71.00   0.50    1.00    --   42.38 -57.00-150.00  202
 17  \w     82.00 122.00   0.50    1.00    --  107.93  45.00  60.00   80
;
_diffrn_measurement_device 'four-circle\k-geometry diffractometer'
_diffrn_measurement_device_type 'Agilent SuperNova'
_diffrn_measurement_method '\w scans'
_diffrn_orient_matrix_type 'CrysAlisPro convention (1999,Acta A55,543-557)'
_diffrn_orient_matrix_UB_11 0.089612
_diffrn_orient_matrix_UB_12 -0.0546233
_diffrn_orient_matrix_UB_13 -0.0664491
_diffrn_orient_matrix_UB_21 -0.1277491
_diffrn_orient_matrix_UB_22 -0.0074476
_diffrn_orient_matrix_UB_23 -0.0538384
_diffrn_orient_matrix_UB_31 0.0299496
_diffrn_orient_matrix_UB_32 0.1310046
_diffrn_orient_matrix_UB_33 -0.0307687
_diffrn_radiation_monochromator 'Multilayer optics'
_diffrn_radiation_probe x-ray
_diffrn_radiation_type CuK\a
_diffrn_radiation_wavelength 1.54184
_diffrn_reflns_av_R_equivalents 0.0164
_diffrn_reflns_av_unetI/netI 0.0233
_diffrn_reflns_Laue_measured_fraction_full 0.995
_diffrn_reflns_Laue_measured_fraction_max 0.993
_diffrn_reflns_limit_h_max 11
_diffrn_reflns_limit_h_min -10
_diffrn_reflns_limit_k_max 13
_diffrn_reflns_limit_k_min -9
_diffrn_reflns_limit_l_max 20
_diffrn_reflns_limit_l_min -20
_diffrn_reflns_number 9754
_diffrn_reflns_point_group_measured_fraction_full 0.995
_diffrn_reflns_point_group_measured_fraction_max 0.992
_diffrn_reflns_theta_full 67.684
_diffrn_reflns_theta_max 68.989
_diffrn_reflns_theta_min 4.844
_diffrn_source 'micro-focus sealed X-ray tube'
_diffrn_source_current 0.8
_diffrn_source_power 0.04
_diffrn_source_type 'SuperNova (Cu) X-ray Source'
_diffrn_source_voltage 50
_exptl_absorpt_coefficient_mu 1.028
_exptl_absorpt_correction_T_max 0.88
_exptl_absorpt_correction_T_min 0.757
_exptl_absorpt_correction_type analytical
_exptl_absorpt_process_details
;
        CrysAlisPro 1.171.39.46 (Rigaku Oxford Diffraction, 2018)
Analytical numeric absorption correction using a multifaceted crystal
                        model based on expressions derived by R.C. Clark & J.S.
        (Clark, R. C. & Reid, J. S. (1995). Acta Cryst. A51, 887-897)
        Empirical absorption correction using spherical harmonics,
 implemented in SCALE3 ABSPACK scaling algorithm.
;
_exptl_crystal_colour colourless
_exptl_crystal_density_diffrn 1.497
_exptl_crystal_description prism
_exptl_crystal_F_000 832
_exptl_crystal_size_max 0.384
_exptl_crystal_size_mid 0.287
_exptl_crystal_size_min 0.155
_refine_diff_density_max 0.163
_refine_diff_density_min -0.17
_refine_diff_density_rms 0.037
_refine_ls_abs_structure_details
;
 Flack x determined using 1414 quotients [(I+)-(I-)]/[(I+)+(I-)]
 (Parsons, Flack and Wagner, Acta Cryst. B69 (2013) 249-259).
 The Friedel pair coverage of the experiment is almost complete 
 (94%). Analysis of the absolute structure using likelihood methods
 (Hooft, Straver & Spek, 2008) was performed using PLATON
 (Spek, 2009). The resulting value was y=0.00(3)
;
_refine_ls_abs_structure_Flack 0.01(3)
_refine_ls_extinction_method none
_refine_ls_goodness_of_fit_ref 1.076
_refine_ls_hydrogen_treatment constr
_refine_ls_matrix_type full
_refine_ls_number_parameters 262
_refine_ls_number_reflns 3288
_refine_ls_number_restraints 0
_refine_ls_restrained_S_all 1.076
_refine_ls_R_factor_all 0.0275
_refine_ls_R_factor_gt 0.0271
_refine_ls_shift/su_max 0
_refine_ls_shift/su_mean 0
_refine_ls_structure_factor_coef Fsqd
_refine_ls_weighting_details 'w=1/[\s^2^(Fo^2^)+(0.0383P)^2^+0.3395P] where P=(Fo^2^+2Fc^2^)/3'
_refine_ls_weighting_scheme calc
_refine_ls_wR_factor_gt 0.0688
_refine_ls_wR_factor_ref 0.0691
_reflns_Friedel_coverage 0.737
_reflns_Friedel_fraction_full 0.995
_reflns_Friedel_fraction_max 0.991
_reflns_number_gt 3230
_reflns_number_total 3288
_reflns_threshold_expression 'I > 2\s(I)'
_cod_data_source_file c9qo00525k2.cif
_cod_data_source_block a20180355_fr1909
_cod_database_code 1554940

loop_
_symmetry_equiv_pos_as_xyz
'x, y, z'
'-x+1/2, -y, z+1/2'
'-x, y+1/2, -z+1/2'
'x+1/2, -y+1/2, -z'

loop_
_atom_site_label
_atom_site_type_symbol
_atom_site_fract_x
_atom_site_fract_y
_atom_site_fract_z
_atom_site_U_iso_or_equiv
_atom_site_adp_type
_atom_site_occupancy
_atom_site_site_symmetry_order
_atom_site_calc_flag
_atom_site_refinement_flags_posn
F1 F 0.13800(13) 0.41614(14) 0.93085(6) 0.0388(3) Uani 1 1 d .
F2 F 0.10954(14) 0.59440(12) 0.87778(8) 0.0420(3) Uani 1 1 d .
F3 F -0.05591(12) 0.46123(12) 0.87722(7) 0.0330(3) Uani 1 1 d .
O1 O -0.0714(2) 0.62363(17) 0.75387(11) 0.0523(5) Uani 1 1 d .
O2 O 0.05413(18) 0.67017(12) 0.65201(8) 0.0329(4) Uani 1 1 d .
O3 O 0.50411(14) 0.30622(13) 0.77393(7) 0.0272(3) Uani 1 1 d .
N1 N 0.20702(15) 0.45017(14) 0.66303(8) 0.0170(3) Uani 1 1 d .
C1 C 0.0170(2) 0.59102(19) 0.70942(11) 0.0278(4) Uani 1 1 d .
C2 C 0.08372(18) 0.46377(17) 0.71219(10) 0.0192(4) Uani 1 1 d .
H2 H 0.013996 0.402588 0.693237 0.023 Uiso 1 1 calc R
C3 C 0.13632(19) 0.41925(16) 0.79393(10) 0.0189(4) Uani 1 1 d .
H3 H 0.115761 0.328922 0.796818 0.023 Uiso 1 1 calc R
C4 C 0.29541(18) 0.43115(16) 0.78950(10) 0.0194(4) Uani 1 1 d .
H4 H 0.332827 0.478517 0.835383 0.023 Uiso 1 1 calc R
C5 C 0.35765(19) 0.30257(18) 0.78487(12) 0.0229(4) Uani 1 1 d .
H5A H 0.336412 0.257188 0.834083 0.028 Uiso 1 1 calc R
H5B H 0.315055 0.257157 0.74043 0.028 Uiso 1 1 calc R
C6 C 0.5457(2) 0.37725(17) 0.71109(11) 0.0222(4) Uani 1 1 d .
C7 C 0.6770(2) 0.35366(19) 0.68146(12) 0.0288(4) Uani 1 1 d .
H7 H 0.732533 0.291207 0.70463 0.035 Uiso 1 1 calc R
C8 C 0.7263(2) 0.42112(19) 0.61838(12) 0.0289(4) Uani 1 1 d .
H8 H 0.814562 0.402857 0.597007 0.035 Uiso 1 1 calc R
C9 C 0.6479(2) 0.51527(19) 0.58610(12) 0.0264(4) Uani 1 1 d .
H9 H 0.682148 0.562061 0.542935 0.032 Uiso 1 1 calc R
C10 C 0.51941(19) 0.54041(17) 0.61734(11) 0.0226(4) Uani 1 1 d .
H10 H 0.467381 0.607135 0.59646 0.027 Uiso 1 1 calc R
C11 C 0.46382(18) 0.47026(16) 0.67889(10) 0.0194(4) Uani 1 1 d .
C12 C 0.32236(18) 0.49800(16) 0.71166(10) 0.0180(4) Uani 1 1 d .
H12 H 0.31165 0.589012 0.719286 0.022 Uiso 1 1 calc R
C13 C 0.19111(19) 0.50622(16) 0.58561(10) 0.0187(4) Uani 1 1 d .
H13 H 0.281963 0.500742 0.557939 0.022 Uiso 1 1 calc R
C14 C 0.08375(18) 0.44688(18) 0.53307(10) 0.0212(4) Uani 1 1 d .
C15 C 0.0557(2) 0.32270(18) 0.52187(11) 0.0256(4) Uani 1 1 d .
H15 H 0.103016 0.261526 0.551504 0.031 Uiso 1 1 calc R
C16 C -0.0431(2) 0.2895(2) 0.46642(12) 0.0332(5) Uani 1 1 d .
H16 H -0.063562 0.204721 0.45804 0.04 Uiso 1 1 calc R
C17 C -0.1123(2) 0.3792(2) 0.42309(12) 0.0362(5) Uani 1 1 d .
H17 H -0.179791 0.355002 0.385515 0.043 Uiso 1 1 calc R
C18 C -0.0840(2) 0.5033(2) 0.43408(11) 0.0323(5) Uani 1 1 d .
H18 H -0.131302 0.564372 0.404332 0.039 Uiso 1 1 calc R
C19 C 0.01510(19) 0.53694(18) 0.48954(10) 0.0248(4) Uani 1 1 d .
C20 C 0.0680(2) 0.66352(19) 0.51052(12) 0.0292(5) Uani 1 1 d .
H20A H -0.009099 0.722007 0.51867 0.035 Uiso 1 1 calc R
H20B H 0.129166 0.695991 0.46861 0.035 Uiso 1 1 calc R
C21 C 0.1476(2) 0.64291(18) 0.58687(11) 0.0247(4) Uani 1 1 d .
H21 H 0.230454 0.697728 0.589034 0.03 Uiso 1 1 calc R
C22 C 0.0796(2) 0.47542(18) 0.86827(11) 0.0264(4) Uani 1 1 d .

loop_
_atom_site_aniso_label
_atom_site_aniso_U_11
_atom_site_aniso_U_22
_atom_site_aniso_U_33
_atom_site_aniso_U_23
_atom_site_aniso_U_13
_atom_site_aniso_U_12
F1 0.0338(7) 0.0661(9) 0.0167(5) 0.0020(6) 0.0007(5) 0.0046(6)
F2 0.0430(8) 0.0356(7) 0.0472(7) -0.0219(6) 0.0108(6) -0.0033(6)
F3 0.0238(6) 0.0476(7) 0.0276(6) 0.0022(5) 0.0092(5) 0.0031(5)
O1 0.0568(12) 0.0531(11) 0.0470(9) 0.0203(8) 0.0286(9) 0.0350(9)
O2 0.0496(9) 0.0235(7) 0.0255(7) 0.0048(5) 0.0120(7) 0.0140(6)
O3 0.0227(7) 0.0326(7) 0.0262(7) 0.0079(6) 0.0022(6) 0.0077(6)
N1 0.0165(7) 0.0187(7) 0.0160(7) 0.0009(6) 0.0011(6) -0.0004(6)
C1 0.0298(10) 0.0292(10) 0.0244(9) 0.0051(8) 0.0043(8) 0.0092(8)
C2 0.0175(8) 0.0209(8) 0.0193(8) 0.0015(7) 0.0010(7) 0.0006(7)
C3 0.0212(9) 0.0177(8) 0.0180(8) 0.0004(7) 0.0009(7) -0.0006(7)
C4 0.0189(9) 0.0229(9) 0.0164(8) -0.0011(7) -0.0004(7) -0.0007(7)
C5 0.0214(9) 0.0245(9) 0.0228(8) 0.0039(8) 0.0022(8) 0.0038(8)
C6 0.0221(9) 0.0240(9) 0.0204(8) -0.0026(7) 0.0004(7) -0.0011(8)
C7 0.0219(10) 0.0333(10) 0.0311(10) -0.0007(8) -0.0006(8) 0.0050(8)
C8 0.0179(9) 0.0382(11) 0.0306(10) -0.0058(9) 0.0037(8) -0.0010(8)
C9 0.0224(9) 0.0305(10) 0.0262(9) -0.0007(8) 0.0036(8) -0.0060(8)
C10 0.0211(9) 0.0212(9) 0.0255(8) 0.0002(7) 0.0003(8) -0.0027(7)
C11 0.0194(9) 0.0189(8) 0.0198(8) -0.0037(7) 0.0009(7) -0.0022(7)
C12 0.0191(9) 0.0150(8) 0.0199(8) -0.0011(7) 0.0003(7) -0.0006(7)
C13 0.0195(8) 0.0197(8) 0.0170(8) 0.0019(7) 0.0024(7) 0.0009(7)
C14 0.0180(9) 0.0289(10) 0.0167(8) 0.0003(7) 0.0042(7) 0.0031(8)
C15 0.0243(9) 0.0285(10) 0.0241(9) -0.0045(8) 0.0043(8) 0.0018(8)
C16 0.0294(11) 0.0432(12) 0.0271(10) -0.0111(9) 0.0026(9) -0.0049(9)
C17 0.0259(10) 0.0623(15) 0.0205(9) -0.0072(10) -0.0003(8) -0.0030(10)
C18 0.0246(10) 0.0538(14) 0.0184(9) 0.0056(9) 0.0014(8) 0.0068(10)
C19 0.0218(9) 0.0344(10) 0.0181(8) 0.0052(8) 0.0048(7) 0.0049(8)
C20 0.0330(11) 0.0304(10) 0.0243(9) 0.0079(8) 0.0050(9) 0.0097(9)
C21 0.0287(10) 0.0219(9) 0.0234(9) 0.0038(7) 0.0051(8) 0.0020(8)
C22 0.0256(10) 0.0301(10) 0.0237(9) -0.0012(8) 0.0038(8) 0.0003(8)

loop_
_atom_type_symbol
_atom_type_description
_atom_type_scat_dispersion_real
_atom_type_scat_dispersion_imag
_atom_type_scat_source
C C 0.0181 0.0091 'International Tables Vol C Tables 4.2.6.8 and 6.1.1.4'
H H 0 0 'International Tables Vol C Tables 4.2.6.8 and 6.1.1.4'
F F 0.0727 0.0534 'International Tables Vol C Tables 4.2.6.8 and 6.1.1.4'
N N 0.0311 0.018 'International Tables Vol C Tables 4.2.6.8 and 6.1.1.4'
O O 0.0492 0.0322 'International Tables Vol C Tables 4.2.6.8 and 6.1.1.4'

loop_
_exptl_crystal_face_index_h
_exptl_crystal_face_index_k
_exptl_crystal_face_index_l
_exptl_crystal_face_perp_dist
-1 7 1 0.1431
4 1 -9 0.1138
3 -6 -5 0.2151
0 -7 1 0.212
-4 0 9 0.1092
2 6 -1 0.1627
-4 1 -9 0.0561
4 0 9 0.0712
1 -6 7 0.1879
-3 -6 -1 0.1878
4 5 4 0.1406

loop_
_geom_angle_atom_site_label_1
_geom_angle_atom_site_label_2
_geom_angle_atom_site_label_3
_geom_angle
C1 O2 C21 125.76(14)
C6 O3 C5 113.98(14)
C2 N1 C12 105.34(13)
C13 N1 C2 112.62(14)
C13 N1 C12 115.82(14)
O1 C1 O2 117.35(18)
O1 C1 C2 123.57(18)
O2 C1 C2 119.02(16)
N1 C2 C1 114.85(15)
N1 C2 H2 107.6
N1 C2 C3 102.01(14)
C1 C2 H2 107.6
C1 C2 C3 116.61(15)
C3 C2 H2 107.6
C2 C3 H3 106.4
C4 C3 C2 104.94(14)
C4 C3 H3 106.4
C22 C3 C2 120.12(15)
C22 C3 H3 106.4
C22 C3 C4 111.76(15)
C3 C4 H4 111.5
C5 C4 C3 108.75(15)
C5 C4 H4 111.5
C5 C4 C12 108.78(14)
C12 C4 C3 104.57(14)
C12 C4 H4 111.5
O3 C5 C4 112.02(16)
O3 C5 H5A 109.2
O3 C5 H5B 109.2
C4 C5 H5A 109.2
C4 C5 H5B 109.2
H5A C5 H5B 107.9
O3 C6 C7 116.42(17)
O3 C6 C11 122.76(17)
C7 C6 C11 120.81(18)
C6 C7 H7 120
C8 C7 C6 119.95(19)
C8 C7 H7 120
C7 C8 H8 119.8
C7 C8 C9 120.35(18)
C9 C8 H8 119.8
C8 C9 H9 120.4
C10 C9 C8 119.30(18)
C10 C9 H9 120.4
C9 C10 H10 119.1
C9 C10 C11 121.77(18)
C11 C10 H10 119.1
C6 C11 C10 117.73(17)
C6 C11 C12 121.14(16)
C10 C11 C12 121.08(16)
N1 C12 C4 100.68(13)
N1 C12 C11 114.29(13)
N1 C12 H12 109.8
C4 C12 H12 109.8
C11 C12 C4 112.25(14)
C11 C12 H12 109.8
N1 C13 H13 107.8
N1 C13 C14 115.25(14)
N1 C13 C21 114.72(14)
C14 C13 H13 107.8
C14 C13 C21 103.18(15)
C21 C13 H13 107.8
C15 C14 C13 128.92(17)
C15 C14 C19 120.91(18)
C19 C14 C13 110.06(16)
C14 C15 H15 120.7
C14 C15 C16 118.67(19)
C16 C15 H15 120.7
C15 C16 H16 119.7
C15 C16 C17 120.6(2)
C17 C16 H16 119.7
C16 C17 H17 119.6
C18 C17 C16 120.8(2)
C18 C17 H17 119.6
C17 C18 H18 120.6
C17 C18 C19 118.8(2)
C19 C18 H18 120.6
C14 C19 C18 120.3(2)
C14 C19 C20 110.47(17)
C18 C19 C20 129.23(18)
C19 C20 H20A 111
C19 C20 H20B 111
C19 C20 C21 103.87(15)
H20A C20 H20B 109
C21 C20 H20A 111
C21 C20 H20B 111
O2 C21 C13 112.05(15)
O2 C21 C20 107.37(16)
O2 C21 H21 110.6
C13 C21 H21 110.6
C20 C21 C13 105.55(16)
C20 C21 H21 110.6
F1 C22 C3 108.04(15)
F2 C22 F1 105.77(16)
F2 C22 F3 108.24(16)
F2 C22 C3 114.45(16)
F3 C22 F1 105.47(15)
F3 C22 C3 114.17(17)

loop_
_geom_bond_atom_site_label_1
_geom_bond_atom_site_label_2
_geom_bond_distance
F1 C22 1.363(2)
F2 C22 1.331(2)
F3 C22 1.332(2)
O1 C1 1.195(3)
O2 C1 1.346(2)
O2 C21 1.459(2)
O3 C5 1.433(2)
O3 C6 1.374(2)
N1 C2 1.465(2)
N1 C12 1.483(2)
N1 C13 1.454(2)
C1 C2 1.524(3)
C2 H2 1
C2 C3 1.553(2)
C3 H3 1
C3 C4 1.550(2)
C3 C22 1.504(2)
C4 H4 1
C4 C5 1.520(3)
C4 C12 1.528(2)
C5 H5A 0.99
C5 H5B 0.99
C6 C7 1.393(3)
C6 C11 1.394(3)
C7 H7 0.95
C7 C8 1.381(3)
C8 H8 0.95
C8 C9 1.385(3)
C9 H9 0.95
C9 C10 1.381(3)
C10 H10 0.95
C10 C11 1.399(2)
C11 C12 1.510(2)
C12 H12 1
C13 H13 1
C13 C14 1.514(3)
C13 C21 1.540(3)
C14 C15 1.386(3)
C14 C19 1.393(3)
C15 H15 0.95
C15 C16 1.390(3)
C16 H16 0.95
C16 C17 1.391(3)
C17 H17 0.95
C17 C18 1.386(4)
C18 H18 0.95
C18 C19 1.393(3)
C19 C20 1.507(3)
C20 H20A 0.99
C20 H20B 0.99
C20 C21 1.523(3)
C21 H21 1

loop_
_geom_torsion_atom_site_label_1
_geom_torsion_atom_site_label_2
_geom_torsion_atom_site_label_3
_geom_torsion_atom_site_label_4
_geom_torsion
O1 C1 C2 N1 -168.9(2)
O1 C1 C2 C3 -49.6(3)
O2 C1 C2 N1 14.2(3)
O2 C1 C2 C3 133.44(19)
O3 C6 C7 C8 -179.98(18)
O3 C6 C11 C10 177.10(16)
O3 C6 C11 C12 -0.3(3)
N1 C2 C3 C4 20.48(17)
N1 C2 C3 C22 147.24(16)
N1 C13 C14 C15 -41.3(3)
N1 C13 C14 C19 142.61(15)
N1 C13 C21 O2 -35.0(2)
N1 C13 C21 C20 -151.56(16)
C1 O2 C21 C13 5.4(3)
C1 O2 C21 C20 120.9(2)
C1 C2 C3 C4 -105.47(17)
C1 C2 C3 C22 21.3(2)
C2 N1 C12 C4 48.15(16)
C2 N1 C12 C11 168.68(14)
C2 N1 C13 C14 -65.34(19)
C2 N1 C13 C21 54.3(2)
C2 C3 C4 C5 -108.22(16)
C2 C3 C4 C12 7.85(18)
C2 C3 C22 F1 177.18(15)
C2 C3 C22 F2 -65.3(2)
C2 C3 C22 F3 60.2(2)
C3 C4 C5 O3 175.10(14)
C3 C4 C12 N1 -32.78(16)
C3 C4 C12 C11 -154.75(14)
C4 C3 C22 F1 -59.27(19)
C4 C3 C22 F2 58.2(2)
C4 C3 C22 F3 -176.25(16)
C5 O3 C6 C7 -159.65(17)
C5 O3 C6 C11 21.7(2)
C5 C4 C12 N1 83.27(16)
C5 C4 C12 C11 -38.69(19)
C6 O3 C5 C4 -53.1(2)
C6 C7 C8 C9 2.3(3)
C6 C11 C12 N1 -103.48(19)
C6 C11 C12 C4 10.4(2)
C7 C6 C11 C10 -1.5(3)
C7 C6 C11 C12 -178.86(17)
C7 C8 C9 C10 -0.4(3)
C8 C9 C10 C11 -2.5(3)
C9 C10 C11 C6 3.4(3)
C9 C10 C11 C12 -179.21(16)
C10 C11 C12 N1 79.2(2)
C10 C11 C12 C4 -166.95(16)
C11 C6 C7 C8 -1.3(3)
C12 N1 C2 C1 84.10(17)
C12 N1 C2 C3 -42.99(16)
C12 N1 C13 C14 173.32(14)
C12 N1 C13 C21 -67.0(2)
C12 C4 C5 O3 61.8(2)
C13 N1 C2 C1 -43.0(2)
C13 N1 C2 C3 -170.12(14)
C13 N1 C12 C4 173.31(13)
C13 N1 C12 C11 -66.16(19)
C13 C14 C15 C16 -176.05(17)
C13 C14 C19 C18 176.86(16)
C13 C14 C19 C20 -1.3(2)
C14 C13 C21 O2 91.16(18)
C14 C13 C21 C20 -25.39(18)
C14 C15 C16 C17 0.0(3)
C14 C19 C20 C21 -14.9(2)
C15 C14 C19 C18 0.4(3)
C15 C14 C19 C20 -177.81(17)
C15 C16 C17 C18 0.2(3)
C16 C17 C18 C19 -0.1(3)
C17 C18 C19 C14 -0.2(3)
C17 C18 C19 C20 177.6(2)
C18 C19 C20 C21 167.09(19)
C19 C14 C15 C16 -0.3(3)
C19 C20 C21 O2 -94.93(17)
C19 C20 C21 C13 24.76(19)
C21 O2 C1 O1 -172.5(2)
C21 O2 C1 C2 4.6(3)
C21 C13 C14 C15 -167.09(18)
C21 C13 C14 C19 16.78(18)
C22 C3 C4 C5 120.04(16)
C22 C3 C4 C12 -123.89(15)
